data_2243091
loop_
_publ_author_name
'Haezam, Farah Natasha'
'Awang, Normah'
'Kamaludin, Nurul Farahana'
'Jotani, Mukesh M.'
'Tiekink, Edward R. T.'

_publ_section_title
;
 (<i>N</i>,<i>N</i>'-Diisopropyldithiocarbamato)triphenyltin(IV): crystal
 structure, Hirshfeld surface analysis and computational study
;
_journal_coeditor_code HB7851
_journal_issue 10
_journal_name_full 'Acta Crystallographica Section E'
_journal_page_first 1479
_journal_page_last 1485
_journal_paper_doi 10.1107/S2056989019012490
_journal_volume 75
_journal_year 2019
_chemical_formula_iupac '[Sn (C6 H5)3 (C7 H14 N S2)]'
_chemical_formula_moiety 'C25 H29 N S2 Sn'
_chemical_formula_sum 'C25 H29 N S2 Sn'
_chemical_formula_weight 526.30
_chemical_name_systematic
;
(<i>N</i>,<i>N</i>'-Diisopropyldithiocarbamato)triphenyltin(IV)
;
_space_group_crystal_system triclinic
_space_group_IT_number 2
_space_group_name_Hall '-P 1'
_space_group_name_H-M_alt 'P -1'
_symmetry_space_group_name_Hall '-P 1'
_symmetry_space_group_name_H-M 'P -1'
_atom_sites_solution_hydrogens geom
_atom_sites_solution_primary direct
_atom_sites_solution_secondary difmap
_audit_creation_method SHELXL-2014/7
_cell_angle_alpha 74.4190(10)
_cell_angle_beta 80.1140(10)
_cell_angle_gamma 67.285(2)
_cell_formula_units_Z 2
_cell_length_a 9.75720(10)
_cell_length_b 11.7030(2)
_cell_length_c 11.7602(2)
_cell_measurement_reflns_used 24601
_cell_measurement_temperature 100(2)
_cell_measurement_theta_max 76.2770
_cell_measurement_theta_min 3.9090
_cell_volume 1189.70(4)
_computing_cell_refinement
;
CrysAlis PRO (Rigaku OD, 2018)
;
_computing_data_collection
;
CrysAlis PRO (Rigaku OD, 2018)
;
_computing_data_reduction
;
CrysAlis PRO (Rigaku OD, 2018)
;
_computing_molecular_graphics
;
ORTEP-3 for Windows (Farrugia, 2012) and DIAMOND (Brandenburg,
2006)
;
_computing_publication_material
;
publCIF (Westrip, 2010)
;
_computing_structure_refinement
;
SHELXL2014 (Sheldrick, 2015<i>b</i>)
;
_computing_structure_solution
;
SHELXS (Sheldrick, 2015<i>a</i>)
;
_diffrn_ambient_temperature 100(2)
_diffrn_detector 'CCD plate'
_diffrn_detector_area_resol_mean 5.2558
_diffrn_measured_fraction_theta_full 1.000
_diffrn_measured_fraction_theta_max 1.000
_diffrn_measurement_device 'four-circle diffractometer'
_diffrn_measurement_device_type 'Rigaku XtaLAB Synergy Dualflex AtlasS2'
_diffrn_measurement_method '\w scans'
_diffrn_radiation_type CuK\a
_diffrn_radiation_wavelength 1.54184
_diffrn_reflns_av_R_equivalents 0.0221
_diffrn_reflns_av_unetI/netI 0.0133
_diffrn_reflns_limit_h_max 11
_diffrn_reflns_limit_h_min -11
_diffrn_reflns_limit_k_max 13
_diffrn_reflns_limit_k_min -13
_diffrn_reflns_limit_l_max 14
_diffrn_reflns_limit_l_min -13
_diffrn_reflns_number 28219
_diffrn_reflns_theta_full 67.065
_diffrn_reflns_theta_max 67.065
_diffrn_reflns_theta_min 3.914
_exptl_absorpt_coefficient_mu 10.251
_exptl_absorpt_correction_T_max 1.000
_exptl_absorpt_correction_T_min 0.840
_exptl_absorpt_correction_type gaussian
_exptl_absorpt_process_details
;
(CrysAlis PRO; Rigaku OD, 2018)
;
_exptl_crystal_colour colourless
_exptl_crystal_density_diffrn 1.469
_exptl_crystal_description prism
_exptl_crystal_F_000 536
_exptl_crystal_size_max 0.118
_exptl_crystal_size_mid 0.106
_exptl_crystal_size_min 0.079
_refine_diff_density_max 0.359
_refine_diff_density_min -0.437
_refine_ls_extinction_method none
_refine_ls_goodness_of_fit_ref 0.997
_refine_ls_hydrogen_treatment constr
_refine_ls_matrix_type full
_refine_ls_number_parameters 266
_refine_ls_number_reflns 4248
_refine_ls_number_restraints 0
_refine_ls_restrained_S_all 0.997
_refine_ls_R_factor_all 0.0151
_refine_ls_R_factor_gt 0.0150
_refine_ls_shift/su_max 0.001
_refine_ls_shift/su_mean 0.000
_refine_ls_structure_factor_coef Fsqd
_refine_ls_weighting_details 'w=1/[\s^2^(Fo^2^)+(0.0260P)^2^+0.5977P] where P=(Fo^2^+2Fc^2^)/3'
_refine_ls_weighting_scheme calc
_refine_ls_wR_factor_gt 0.0399
_refine_ls_wR_factor_ref 0.0400
_reflns_number_gt 4231
_reflns_number_total 4248
_reflns_threshold_expression 'I > 2\s(I)'
_cod_data_source_file hb7851sup1.cif
_cod_data_source_block I
_cod_original_cell_volume 1189.71(4)
_cod_database_code 2243091
_shelx_space_group_comment
;
The symmetry employed for this shelxl refinement is uniquely defined
by the following loop, which should always be used as a source of
symmetry information in preference to the above space-group names.
They are only intended as comments.
;
_shelx_estimated_absorpt_t_min 0.378
_shelx_estimated_absorpt_t_max 0.498

loop_
_space_group_symop_operation_xyz
'x, y, z'
'-x, -y, -z'

loop_
_atom_site_type_symbol
_atom_site_label
_atom_site_fract_x
_atom_site_fract_y
_atom_site_fract_z
_atom_site_U_iso_or_equiv
_atom_site_adp_type
_atom_site_calc_flag
_atom_site_occupancy
Sn Sn 0.39008(2) 0.31848(2) 0.21713(2) 0.01326(4) Uani d 1
S S1 0.19166(4) 0.50402(3) 0.11108(3) 0.01639(8) Uani d 1
S S2 0.17439(4) 0.47895(4) 0.36811(3) 0.01880(8) Uani d 1
N N1 -0.00996(14) 0.67737(12) 0.22420(12) 0.0176(3) Uani d 1
C C1 0.10482(15) 0.56682(14) 0.23615(14) 0.0157(3) Uani d 1
C C2 -0.08409(18) 0.72965(17) 0.33124(16) 0.0259(4) Uani d 1
H H2 -0.0355 0.6655 0.4017 0.031 Uiso calc 1
C C3 -0.24831(19) 0.74782(18) 0.34878(17) 0.0301(4) Uani d 1
H H3A -0.3009 0.8147 0.2840 0.045 Uiso calc 1
H H3B -0.2902 0.7723 0.4243 0.045 Uiso calc 1
H H3C -0.2600 0.6682 0.3493 0.045 Uiso calc 1
C C4 -0.0574(2) 0.8507(2) 0.3257(2) 0.0454(5) Uani d 1
H H4A 0.0498 0.8342 0.3141 0.068 Uiso calc 1
H H4B -0.0976 0.8788 0.3998 0.068 Uiso calc 1
H H4C -0.1073 0.9170 0.2594 0.068 Uiso calc 1
C C5 -0.07259(17) 0.75964(14) 0.11003(14) 0.0196(3) Uani d 1
H H5 -0.1546 0.8354 0.1323 0.023 Uiso calc 1
C C6 -0.1481(2) 0.69886(17) 0.05404(17) 0.0273(4) Uani d 1
H H6A -0.2025 0.7616 -0.0122 0.041 Uiso calc 1
H H6B -0.2180 0.6691 0.1132 0.041 Uiso calc 1
H H6C -0.0727 0.6267 0.0250 0.041 Uiso calc 1
C C7 0.03571(19) 0.81240(16) 0.02586(16) 0.0278(4) Uani d 1
H H7A 0.1147 0.7437 -0.0056 0.042 Uiso calc 1
H H7B 0.0798 0.8497 0.0683 0.042 Uiso calc 1
H H7C -0.0173 0.8779 -0.0396 0.042 Uiso calc 1
C C11 0.55885(16) 0.34926(13) 0.28704(13) 0.0147(3) Uani d 1
C C12 0.68313(16) 0.35637(15) 0.21077(14) 0.0191(3) Uani d 1
H H12 0.6918 0.3435 0.1331 0.023 Uiso calc 1
C C13 0.79426(17) 0.38199(16) 0.24707(15) 0.0228(3) Uani d 1
H H13 0.8761 0.3902 0.1931 0.027 Uiso calc 1
C C14 0.78624(17) 0.39561(15) 0.36188(16) 0.0220(3) Uani d 1
H H14 0.8633 0.4115 0.3872 0.026 Uiso calc 1
C C15 0.66454(17) 0.38591(14) 0.43962(15) 0.0195(3) Uani d 1
H H15 0.6594 0.3934 0.5188 0.023 Uiso calc 1
C C16 0.55062(16) 0.36527(14) 0.40185(14) 0.0167(3) Uani d 1
H H16 0.4661 0.3620 0.4546 0.020 Uiso calc 1
C C21 0.31244(16) 0.16861(14) 0.31013(13) 0.0161(3) Uani d 1
C C22 0.40747(18) 0.05244(15) 0.37020(15) 0.0215(3) Uani d 1
H H22 0.5088 0.0403 0.3739 0.026 Uiso calc 1
C C23 0.3558(2) -0.04562(16) 0.42466(16) 0.0256(4) Uani d 1
H H23 0.4216 -0.1239 0.4661 0.031 Uiso calc 1
C C24 0.20910(19) -0.03021(16) 0.41896(15) 0.0227(3) Uani d 1
H H24 0.1740 -0.0975 0.4565 0.027 Uiso calc 1
C C25 0.11378(18) 0.08408(17) 0.35814(16) 0.0255(4) Uani d 1
H H25 0.0132 0.0950 0.3529 0.031 Uiso calc 1
C C26 0.16529(18) 0.18255(16) 0.30497(15) 0.0234(3) Uani d 1
H H26 0.0989 0.2610 0.2643 0.028 Uiso calc 1
C C31 0.50078(15) 0.25703(14) 0.05537(14) 0.0162(3) Uani d 1
C C32 0.55917(18) 0.12811(15) 0.05353(16) 0.0229(3) Uani d 1
H H32 0.5551 0.0668 0.1246 0.027 Uiso calc 1
C C33 0.62313(19) 0.08811(16) -0.05083(17) 0.0282(4) Uani d 1
H H33 0.6622 0.0000 -0.0505 0.034 Uiso calc 1
C C34 0.63013(19) 0.17592(18) -0.15492(16) 0.0272(4) Uani d 1
H H34 0.6732 0.1483 -0.2262 0.033 Uiso calc 1
C C35 0.57407(19) 0.30455(17) -0.15524(15) 0.0249(3) Uani d 1
H H35 0.5790 0.3653 -0.2265 0.030 Uiso calc 1
C C36 0.51064(17) 0.34382(15) -0.05060(14) 0.0197(3) Uani d 1
H H36 0.4731 0.4319 -0.0512 0.024 Uiso calc 1

loop_
_atom_site_aniso_label
_atom_site_aniso_U_11
_atom_site_aniso_U_22
_atom_site_aniso_U_33
_atom_site_aniso_U_12
_atom_site_aniso_U_13
_atom_site_aniso_U_23
Sn 0.01301(6) 0.01352(6) 0.01339(6) -0.00463(4) -0.00068(4) -0.00360(4)
S1 0.01698(17) 0.01653(17) 0.01422(18) -0.00254(13) -0.00113(13) -0.00638(13)
S2 0.01615(17) 0.02318(18) 0.01490(18) -0.00338(14) -0.00031(13) -0.00680(14)
N1 0.0147(6) 0.0194(6) 0.0190(7) -0.0035(5) -0.0015(5) -0.0083(5)
C1 0.0122(6) 0.0189(7) 0.0187(8) -0.0070(6) 0.0006(5) -0.0076(6)
C2 0.0201(8) 0.0305(9) 0.0226(9) 0.0009(7) 0.0008(6) -0.0153(7)
C3 0.0253(9) 0.0306(9) 0.0286(10) -0.0063(7) 0.0080(7) -0.0087(7)
C4 0.0423(11) 0.0616(14) 0.0523(14) -0.0251(10) 0.0112(10) -0.0445(12)
C5 0.0184(7) 0.0170(7) 0.0221(8) -0.0032(6) -0.0043(6) -0.0053(6)
C6 0.0278(9) 0.0265(9) 0.0297(10) -0.0086(7) -0.0116(7) -0.0057(7)
C7 0.0280(9) 0.0232(8) 0.0295(10) -0.0081(7) 0.0028(7) -0.0061(7)
C11 0.0136(6) 0.0116(6) 0.0173(8) -0.0025(5) -0.0032(5) -0.0026(5)
C12 0.0153(7) 0.0211(7) 0.0178(8) -0.0027(6) -0.0015(6) -0.0048(6)
C13 0.0134(7) 0.0265(8) 0.0256(9) -0.0058(6) 0.0005(6) -0.0045(7)
C14 0.0154(7) 0.0208(8) 0.0312(9) -0.0049(6) -0.0071(6) -0.0068(7)
C15 0.0217(7) 0.0157(7) 0.0200(8) -0.0025(6) -0.0053(6) -0.0065(6)
C16 0.0159(7) 0.0142(7) 0.0178(8) -0.0031(5) -0.0009(6) -0.0038(6)
C21 0.0192(7) 0.0169(7) 0.0139(7) -0.0078(6) 0.0014(6) -0.0058(6)
C22 0.0210(8) 0.0211(8) 0.0230(8) -0.0084(6) -0.0041(6) -0.0029(6)
C23 0.0315(9) 0.0184(8) 0.0249(9) -0.0081(7) -0.0041(7) -0.0019(7)
C24 0.0314(9) 0.0233(8) 0.0192(8) -0.0168(7) 0.0075(6) -0.0094(6)
C25 0.0204(8) 0.0312(9) 0.0291(9) -0.0140(7) 0.0047(7) -0.0104(7)
C26 0.0182(8) 0.0229(8) 0.0264(9) -0.0060(6) -0.0006(6) -0.0036(7)
C31 0.0131(7) 0.0189(7) 0.0179(8) -0.0054(6) -0.0003(5) -0.0071(6)
C32 0.0225(8) 0.0194(8) 0.0260(9) -0.0062(6) 0.0008(6) -0.0074(7)
C33 0.0265(8) 0.0225(8) 0.0389(10) -0.0074(7) 0.0034(7) -0.0180(8)
C34 0.0241(8) 0.0378(10) 0.0267(9) -0.0127(7) 0.0062(7) -0.0212(8)
C35 0.0270(8) 0.0312(9) 0.0189(8) -0.0134(7) 0.0027(6) -0.0079(7)
C36 0.0201(7) 0.0201(8) 0.0201(8) -0.0071(6) 0.0001(6) -0.0078(6)

loop_
_atom_type_symbol
_atom_type_description
_atom_type_scat_dispersion_real
_atom_type_scat_dispersion_imag
_atom_type_scat_source
C C 0.0181 0.0091 'International Tables Vol C Tables 4.2.6.8 and 6.1.1.4'
H H 0.0000 0.0000 'International Tables Vol C Tables 4.2.6.8 and 6.1.1.4'
N N 0.0311 0.0180 'International Tables Vol C Tables 4.2.6.8 and 6.1.1.4'
S S 0.3331 0.5567 'International Tables Vol C Tables 4.2.6.8 and 6.1.1.4'
Sn Sn 0.0259 5.4591 'International Tables Vol C Tables 4.2.6.8 and 6.1.1.4'

loop_
_geom_angle_atom_site_label_1
_geom_angle_atom_site_label_2
_geom_angle_atom_site_label_3
_geom_angle
C21 Sn C11 119.87(6)
C21 Sn C31 102.73(6)
C11 Sn C31 103.38(5)
C21 Sn S1 112.27(4)
C11 Sn S1 119.12(4)
C31 Sn S1 93.24(4)
C21 Sn S2 88.10(4)
C11 Sn S2 86.68(4)
C31 Sn S2 158.41(4)
S1 Sn S2 65.260(11)
C1 S1 Sn 95.87(5)
C1 S2 Sn 82.36(5)
C1 N1 C5 125.74(13)
C1 N1 C2 119.61(13)
C5 N1 C2 114.62(12)
N1 C1 S2 123.73(12)
N1 C1 S1 119.94(12)
S2 C1 S1 116.33(8)
N1 C2 C3 111.83(14)
N1 C2 C4 110.44(15)
C3 C2 C4 112.51(15)
N1 C2 H2 107.3
C3 C2 H2 107.3
C4 C2 H2 107.3
C2 C3 H3A 109.5
C2 C3 H3B 109.5
H3A C3 H3B 109.5
C2 C3 H3C 109.5
H3A C3 H3C 109.5
H3B C3 H3C 109.5
C2 C4 H4A 109.5
C2 C4 H4B 109.5
H4A C4 H4B 109.5
C2 C4 H4C 109.5
H4A C4 H4C 109.5
H4B C4 H4C 109.5
N1 C5 C7 113.59(13)
N1 C5 C6 112.50(13)
C7 C5 C6 114.30(15)
N1 C5 H5 105.1
C7 C5 H5 105.1
C6 C5 H5 105.1
C5 C6 H6A 109.5
C5 C6 H6B 109.5
H6A C6 H6B 109.5
C5 C6 H6C 109.5
H6A C6 H6C 109.5
H6B C6 H6C 109.5
C5 C7 H7A 109.5
C5 C7 H7B 109.5
H7A C7 H7B 109.5
C5 C7 H7C 109.5
H7A C7 H7C 109.5
H7B C7 H7C 109.5
C12 C11 C16 118.47(14)
C12 C11 Sn 117.04(11)
C16 C11 Sn 124.47(11)
C13 C12 C11 120.79(15)
C13 C12 H12 119.6
C11 C12 H12 119.6
C14 C13 C12 120.24(15)
C14 C13 H13 119.9
C12 C13 H13 119.9
C13 C14 C15 119.49(15)
C13 C14 H14 120.3
C15 C14 H14 120.3
C14 C15 C16 120.21(15)
C14 C15 H15 119.9
C16 C15 H15 119.9
C15 C16 C11 120.71(14)
C15 C16 H16 119.6
C11 C16 H16 119.6
C26 C21 C22 118.14(14)
C26 C21 Sn 119.77(11)
C22 C21 Sn 121.95(11)
C23 C22 C21 120.74(15)
C23 C22 H22 119.6
C21 C22 H22 119.6
C24 C23 C22 120.43(15)
C24 C23 H23 119.8
C22 C23 H23 119.8
C23 C24 C25 119.52(15)
C23 C24 H24 120.2
C25 C24 H24 120.2
C24 C25 C26 119.94(15)
C24 C25 H25 120.0
C26 C25 H25 120.0
C21 C26 C25 121.22(15)
C21 C26 H26 119.4
C25 C26 H26 119.4
C32 C31 C36 117.70(14)
C32 C31 Sn 120.43(12)
C36 C31 Sn 121.81(11)
C33 C32 C31 120.96(16)
C33 C32 H32 119.5
C31 C32 H32 119.5
C34 C33 C32 120.27(16)
C34 C33 H33 119.9
C32 C33 H33 119.9
C33 C34 C35 119.89(16)
C33 C34 H34 120.1
C35 C34 H34 120.1
C36 C35 C34 119.53(16)
C36 C35 H35 120.2
C34 C35 H35 120.2
C35 C36 C31 121.64(15)
C35 C36 H36 119.2
C31 C36 H36 119.2

loop_
_geom_bond_atom_site_label_1
_geom_bond_atom_site_label_2
_geom_bond_distance
_geom_bond_publ_flag
Sn S1 2.4792(4) y
Sn S2 2.9264(4) y
Sn C11 2.1446(14) y
Sn C21 2.1349(15) y
Sn C31 2.1754(15) y
C1 S1 1.7587(15) y
C1 S2 1.7006(16) y
C1 N1 1.336(2) y
C5 N1 1.495(2) y
C2 N1 1.497(2) y
C2 C3 1.517(2) ?
C2 C4 1.519(3) ?
C2 H2 1.0000 ?
C3 H3A 0.9800 ?
C3 H3B 0.9800 ?
C3 H3C 0.9800 ?
C4 H4A 0.9800 ?
C4 H4B 0.9800 ?
C4 H4C 0.9800 ?
C5 C7 1.515(2) ?
C5 C6 1.519(2) ?
C5 H5 1.0000 ?
C6 H6A 0.9800 ?
C6 H6B 0.9800 ?
C6 H6C 0.9800 ?
C7 H7A 0.9800 ?
C7 H7B 0.9800 ?
C7 H7C 0.9800 ?
C11 C12 1.395(2) ?
C11 C16 1.397(2) ?
C12 C13 1.388(2) ?
C12 H12 0.9500 ?
C13 C14 1.387(3) ?
C13 H13 0.9500 ?
C14 C15 1.391(2) ?
C14 H14 0.9500 ?
C15 C16 1.388(2) ?
C15 H15 0.9500 ?
C16 H16 0.9500 ?
C21 C26 1.391(2) ?
C21 C22 1.394(2) ?
C22 C23 1.387(2) ?
C22 H22 0.9500 ?
C23 C24 1.383(2) ?
C23 H23 0.9500 ?
C24 C25 1.385(3) ?
C24 H24 0.9500 ?
C25 C26 1.387(2) ?
C25 H25 0.9500 ?
C26 H26 0.9500 ?
C31 C32 1.397(2) ?
C31 C36 1.396(2) ?
C32 C33 1.391(3) ?
C32 H32 0.9500 ?
C33 C34 1.382(3) ?
C33 H33 0.9500 ?
C34 C35 1.388(3) ?
C34 H34 0.9500 ?
C35 C36 1.390(2) ?
C35 H35 0.9500 ?
C36 H36 0.9500 ?

loop_
_geom_hbond_atom_site_label_D
_geom_hbond_atom_site_label_H
_geom_hbond_atom_site_label_A
_geom_hbond_site_symmetry_A
_geom_hbond_distance_DH
_geom_hbond_distance_HA
_geom_hbond_distance_DA
_geom_hbond_angle_DHA
C34 H34 C24 2_655 0.95 2.82 3.757(3) 171

loop_
_geom_torsion_atom_site_label_1
_geom_torsion_atom_site_label_2
_geom_torsion_atom_site_label_3
_geom_torsion_atom_site_label_4
_geom_torsion
C5 N1 C1 S2 178.33(11)
C2 N1 C1 S2 0.0(2)
C5 N1 C1 S1 -2.2(2)
C2 N1 C1 S1 179.49(11)
Sn S2 C1 N1 -176.75(13)
Sn S2 C1 S1 3.78(7)
Sn S1 C1 N1 176.06(11)
Sn S1 C1 S2 -4.44(8)
C1 N1 C2 C3 -120.82(16)
C5 N1 C2 C3 60.70(19)
C1 N1 C2 C4 113.06(18)
C5 N1 C2 C4 -65.42(18)
C1 N1 C5 C7 -64.0(2)
C2 N1 C5 C7 114.38(15)
C1 N1 C5 C6 67.84(19)
C2 N1 C5 C6 -113.79(15)
C16 C11 C12 C13 -1.6(2)
Sn C11 C12 C13 176.97(12)
C11 C12 C13 C14 2.7(2)
C12 C13 C14 C15 -1.3(2)
C13 C14 C15 C16 -1.3(2)
C14 C15 C16 C11 2.4(2)
C12 C11 C16 C15 -0.9(2)
Sn C11 C16 C15 -179.42(11)
C26 C21 C22 C23 -0.9(2)
Sn C21 C22 C23 -176.59(13)
C21 C22 C23 C24 0.8(3)
C22 C23 C24 C25 0.1(3)
C23 C24 C25 C26 -0.9(3)
C22 C21 C26 C25 0.1(2)
Sn C21 C26 C25 175.91(13)
C24 C25 C26 C21 0.8(3)
C36 C31 C32 C33 -0.8(2)
Sn C31 C32 C33 176.56(12)
C31 C32 C33 C34 0.1(3)
C32 C33 C34 C35 0.5(3)
C33 C34 C35 C36 -0.3(3)
C34 C35 C36 C31 -0.4(2)
C32 C31 C36 C35 1.0(2)
Sn C31 C36 C35 -176.35(12)

_cod_database_fobs_code 2243091
